data_2226687
loop_
_publ_author_name
'Sevin\,cek, Resul'
'\,Celik, Se\,cil'
'Ayg\"un, Muhittin'
'Alp, Serap'
'I\,s\?ik, \,Samil'

_publ_section_title
;
 2,5-Dihexyl-3,6-diphenylpyrrolo[3,4-<i>c</i>]pyrrole-1,4(2<i>H</i>,5<i>H</i>)-dione
;
_journal_coeditor_code SU2177
_journal_issue 7
_journal_name_full 'Acta Crystallographica Section E'
_journal_page_first o1546
_journal_paper_doi 10.1107/S1600536810020398
_journal_volume 66
_journal_year 2010
_chemical_formula_iupac 'C30 H36 N2 O2'
_chemical_formula_moiety 'C30 H36 N2 O2'
_chemical_formula_sum 'C30 H36 N2 O2'
_chemical_formula_weight 456.61
_chemical_name_systematic
;
2,5-Dihexyl-3,6-diphenylpyrrolo[3,4-<i>c</i>]pyrrole-
1,4(2<i>H</i>,5<i>H</i>)-dione
;
_space_group_IT_number 14
_symmetry_cell_setting monoclinic
_symmetry_space_group_name_Hall '-P 2ybc'
_symmetry_space_group_name_H-M 'P 1 21/c 1'
_atom_sites_solution_hydrogens geom
_atom_sites_solution_primary direct
_atom_sites_solution_secondary difmap
_audit_creation_method SHELXL-97
_cell_angle_alpha 90.00
_cell_angle_beta 90.218(7)
_cell_angle_gamma 90.00
_cell_formula_units_Z 2
_cell_length_a 13.4809(11)
_cell_length_b 5.5393(3)
_cell_length_c 17.4838(14)
_cell_measurement_reflns_used 6690
_cell_measurement_temperature 293(2)
_cell_measurement_theta_max 29.63
_cell_measurement_theta_min 1.51
_cell_volume 1305.59(17)
_computing_cell_refinement 'X-AREA (Stoe & Cie, 2002)'
_computing_data_collection 'X-AREA (Stoe & Cie, 2002)'
_computing_data_reduction 'X-RED32 (Stoe & Cie, 2002)'
_computing_molecular_graphics 'PLUTON (Spek, 2009)'
_computing_publication_material 'WinGX (Farrugia, 1999)'
_computing_structure_refinement 'SHELXL97 (Sheldrick, 2008)'
_computing_structure_solution 'SHELXS97 (Sheldrick, 2008)'
_diffrn_ambient_temperature 293(2)
_diffrn_detector_area_resol_mean 6.67
_diffrn_measured_fraction_theta_full 0.999
_diffrn_measured_fraction_theta_max 0.999
_diffrn_measurement_device_type 'Stoe IPDS 2'
_diffrn_measurement_method '\w and \f scans'
_diffrn_radiation_monochromator graphite
_diffrn_radiation_source 'fine-focus sealed tube'
_diffrn_radiation_type MoK\a
_diffrn_radiation_wavelength 0.71073
_diffrn_reflns_av_R_equivalents 0.0382
_diffrn_reflns_av_sigmaI/netI 0.0508
_diffrn_reflns_limit_h_max 17
_diffrn_reflns_limit_h_min -17
_diffrn_reflns_limit_k_max 6
_diffrn_reflns_limit_k_min -7
_diffrn_reflns_limit_l_max 19
_diffrn_reflns_limit_l_min -22
_diffrn_reflns_number 9230
_diffrn_reflns_theta_full 27.50
_diffrn_reflns_theta_max 27.50
_diffrn_reflns_theta_min 1.51
_diffrn_standards_decay_% 0
_diffrn_standards_number 0
_exptl_absorpt_coefficient_mu 0.072
_exptl_absorpt_correction_T_max 0.9889
_exptl_absorpt_correction_T_min 0.9634
_exptl_absorpt_correction_type integration
_exptl_absorpt_process_details '(North <i>et al.</i>,  1968)'
_exptl_crystal_colour orange
_exptl_crystal_density_diffrn 1.161
_exptl_crystal_density_method 'not measured'
_exptl_crystal_description prism
_exptl_crystal_F_000 492
_exptl_crystal_size_max 0.480
_exptl_crystal_size_mid 0.223
_exptl_crystal_size_min 0.070
_refine_diff_density_max 0.131
_refine_diff_density_min -0.121
_refine_ls_extinction_method none
_refine_ls_goodness_of_fit_ref 0.864
_refine_ls_hydrogen_treatment mixed
_refine_ls_matrix_type full
_refine_ls_number_parameters 172
_refine_ls_number_reflns 2989
_refine_ls_number_restraints 0
_refine_ls_restrained_S_all 0.864
_refine_ls_R_factor_all 0.0945
_refine_ls_R_factor_gt 0.0480
_refine_ls_shift/su_max 0.000
_refine_ls_shift/su_mean 0.000
_refine_ls_structure_factor_coef Fsqd
_refine_ls_weighting_details 'calc w=1/[\s^2^(Fo^2^)+(0.0797P)^2^] where P=(Fo^2^+2Fc^2^)/3'
_refine_ls_weighting_scheme calc
_refine_ls_wR_factor_gt 0.1207
_refine_ls_wR_factor_ref 0.1358
_reflns_number_gt 1604
_reflns_number_total 2989
_reflns_threshold_expression I>2\s(I)
_cod_data_source_file su2177.cif
_cod_data_source_block I
_cod_original_sg_symbol_H-M 'P 21/c'
_cod_database_code 2226687
_cod_database_fobs_code 2226687

loop_
_symmetry_equiv_pos_as_xyz
'x, y, z'
'-x, y+1/2, -z+1/2'
'-x, -y, -z'
'x, -y-1/2, z-1/2'

loop_
_atom_site_type_symbol
_atom_site_label
_atom_site_fract_x
_atom_site_fract_y
_atom_site_fract_z
_atom_site_U_iso_or_equiv
_atom_site_adp_type
_atom_site_calc_flag
_atom_site_refinement_flags
_atom_site_occupancy
_atom_site_disorder_assembly
_atom_site_disorder_group
H H1 -0.0038(15) -0.043(4) 0.5980(12) 0.059(6) Uiso d . 1 . .
H H3 0.1434(16) -0.228(4) 0.7917(14) 0.081(7) Uiso d . 1 . .
H H5 0.2139(14) 0.396(4) 0.6811(11) 0.060(6) Uiso d . 1 . .
H H2 0.0192(15) -0.307(4) 0.6947(12) 0.066(6) Uiso d . 1 . .
H H4 0.2334(15) 0.128(4) 0.7809(13) 0.069(6) Uiso d . 1 . .
O O2 0.15927(10) 0.7876(3) 0.42882(8) 0.0616(4) Uani d . 1 . .
N N1 0.15436(10) 0.5041(3) 0.52594(8) 0.0455(4) Uani d . 1 . .
C C1 0.04698(14) -0.0115(3) 0.63284(11) 0.0481(5) Uani d . 1 . .
C C2 0.06082(15) -0.1683(4) 0.69339(12) 0.0550(5) Uani d . 1 . .
C C3 0.13127(16) -0.1198(4) 0.74799(13) 0.0593(5) Uani d . 1 . .
C C4 0.18816(16) 0.0862(4) 0.74268(12) 0.0596(6) Uani d . 1 . .
C C5 0.17535(14) 0.2435(4) 0.68207(11) 0.0525(5) Uani d . 1 . .
C C6 0.10474(12) 0.1964(3) 0.62547(10) 0.0435(4) Uani d . 1 . .
C C7 0.08382(12) 0.3606(3) 0.56225(10) 0.0425(4) Uani d . 1 . .
C C8 0.11058(13) 0.6500(4) 0.46795(10) 0.0470(5) Uani d . 1 . .
C C9 -0.00613(12) 0.4115(3) 0.52888(10) 0.0441(4) Uani d . 1 . .
C C11 0.26221(12) 0.4958(4) 0.53304(12) 0.0500(5) Uani d . 1 . .
H H11A 0.2909 0.4832 0.4824 0.060 Uiso calc R 1 . .
H H11B 0.2808 0.3524 0.5615 0.060 Uiso calc R 1 . .
C C12 0.30505(12) 0.7163(4) 0.57300(12) 0.0540(5) Uani d . 1 . .
H H12A 0.2889 0.8593 0.5434 0.065 Uiso calc R 1 . .
H H12B 0.2745 0.7328 0.6229 0.065 Uiso calc R 1 . .
C C13 0.41624(14) 0.7009(4) 0.58286(14) 0.0643(6) Uani d . 1 . .
H H13A 0.4318 0.5604 0.6138 0.077 Uiso calc R 1 . .
H H13B 0.4462 0.6777 0.5331 0.077 Uiso calc R 1 . .
C C14 0.46184(14) 0.9206(4) 0.61985(14) 0.0679(6) Uani d . 1 . .
H H14A 0.4297 0.9475 0.6687 0.081 Uiso calc R 1 . .
H H14B 0.4482 1.0598 0.5878 0.081 Uiso calc R 1 . .
C C15 0.57231(17) 0.9048(5) 0.63300(19) 0.0942(9) Uani d . 1 . .
H H15A 0.5860 0.7609 0.6628 0.113 Uiso calc R 1 . .
H H15B 0.6045 0.8853 0.5839 0.113 Uiso calc R 1 . .
C C16 0.6173(2) 1.1131(5) 0.67233(17) 0.0936(6) Uani d . 1 . .
H H16A 0.6873 1.0866 0.6783 0.140 Uiso calc R 1 . .
H H16B 0.5876 1.1322 0.7218 0.140 Uiso calc R 1 . .
H H16C 0.6065 1.2565 0.6426 0.140 Uiso calc R 1 . .

loop_
_atom_site_aniso_label
_atom_site_aniso_U_11
_atom_site_aniso_U_22
_atom_site_aniso_U_33
_atom_site_aniso_U_12
_atom_site_aniso_U_13
_atom_site_aniso_U_23
O2 0.0544(8) 0.0736(10) 0.0566(8) -0.0152(7) -0.0035(6) 0.0179(8)
N1 0.0406(7) 0.0486(9) 0.0472(8) -0.0032(7) -0.0068(6) 0.0032(7)
C1 0.0490(10) 0.0452(11) 0.0500(11) -0.0005(8) -0.0029(8) -0.0015(9)
C2 0.0586(12) 0.0448(12) 0.0615(13) 0.0035(9) 0.0062(9) 0.0052(10)
C3 0.0647(12) 0.0595(13) 0.0538(12) 0.0145(10) 0.0018(10) 0.0119(11)
C4 0.0600(12) 0.0686(14) 0.0502(12) 0.0080(10) -0.0142(10) 0.0043(11)
C5 0.0522(10) 0.0499(12) 0.0552(12) 0.0003(9) -0.0125(9) 0.0026(10)
C6 0.0444(9) 0.0416(10) 0.0445(10) 0.0029(7) -0.0051(7) -0.0026(8)
C7 0.0476(9) 0.0385(10) 0.0412(9) -0.0037(7) -0.0069(7) -0.0028(8)
C8 0.0474(9) 0.0509(11) 0.0427(10) -0.0061(8) -0.0057(8) 0.0024(9)
C9 0.0456(9) 0.0460(10) 0.0407(9) -0.0070(8) -0.0073(7) 0.0019(8)
C11 0.0420(9) 0.0527(11) 0.0554(11) 0.0007(8) -0.0030(8) -0.0034(10)
C12 0.0422(10) 0.0539(12) 0.0657(13) -0.0017(8) -0.0043(8) -0.0028(10)
C13 0.0442(10) 0.0659(14) 0.0827(15) -0.0004(9) -0.0086(10) -0.0067(12)
C14 0.0519(11) 0.0711(14) 0.0806(15) -0.0086(10) -0.0072(10) -0.0043(13)
C15 0.0580(13) 0.094(2) 0.131(2) -0.0089(13) -0.0183(14) -0.0201(19)
C16 0.0949(17) 0.092 0.094 -0.0241(15) -0.0145(15) -0.0125(17)

loop_
_atom_type_symbol
_atom_type_description
_atom_type_scat_dispersion_real
_atom_type_scat_dispersion_imag
_atom_type_scat_source
C C 0.0033 0.0016 'International Tables Vol C Tables 4.2.6.8 and 6.1.1.4'
H H 0.0000 0.0000 'International Tables Vol C Tables 4.2.6.8 and 6.1.1.4'
N N 0.0061 0.0033 'International Tables Vol C Tables 4.2.6.8 and 6.1.1.4'
O O 0.0106 0.0060 'International Tables Vol C Tables 4.2.6.8 and 6.1.1.4'

loop_
_geom_angle_atom_site_label_1
_geom_angle_atom_site_label_2
_geom_angle_atom_site_label_3
_geom_angle_site_symmetry_1
_geom_angle_site_symmetry_3
_geom_angle
_geom_angle_publ_flag
C7 N1 C8 . . 111.50(14) no
C7 N1 C11 . . 128.63(15) no
C8 N1 C11 . . 119.27(15) no
C2 C1 C6 . . 121.04(19) ?
C2 C1 H1 . . 118.7(13) ?
C6 C1 H1 . . 120.2(13) ?
C3 C2 C1 . . 120.1(2) ?
C3 C2 H2 . . 123.2(13) ?
C1 C2 H2 . . 116.7(13) ?
C2 C3 C4 . . 120.0(2) ?
C2 C3 H3 . . 122.2(14) ?
C4 C3 H3 . . 117.8(14) ?
C3 C4 C5 . . 120.37(19) ?
C3 C4 H4 . . 121.3(14) ?
C5 C4 H4 . . 118.2(14) ?
C4 C5 C6 . . 120.6(2) ?
C4 C5 H5 . . 119.1(12) ?
C6 C5 H5 . . 120.1(12) ?
C5 C6 C1 . . 117.88(17) ?
C5 C6 C7 . . 123.43(17) no
C1 C6 C7 . . 118.55(16) ?
C9 C7 N1 . . 106.98(15) no
C9 C7 C6 . . 128.20(16) no
N1 C7 C6 . . 124.79(15) ?
O2 C8 N1 . . 122.19(16) ?
O2 C8 C9 . 3_566 133.95(17) ?
N1 C8 C9 . 3_566 103.87(15) ?
C7 C9 C9 . 3_566 109.86(18) ?
C7 C9 C8 . 3_566 142.35(17) ?
C9 C9 C8 3_566 3_566 107.79(18) ?
N1 C11 C12 . . 113.00(15) no
N1 C11 H11A . . 109.0 ?
C12 C11 H11A . . 109.0 ?
N1 C11 H11B . . 109.0 ?
C12 C11 H11B . . 109.0 ?
H11A C11 H11B . . 107.8 ?
C13 C12 C11 . . 112.49(16) no
C13 C12 H12A . . 109.1 ?
C11 C12 H12A . . 109.1 ?
C13 C12 H12B . . 109.1 ?
C11 C12 H12B . . 109.1 ?
H12A C12 H12B . . 107.8 ?
C14 C13 C12 . . 113.97(18) no
C14 C13 H13A . . 108.8 ?
C12 C13 H13A . . 108.8 ?
C14 C13 H13B . . 108.8 ?
C12 C13 H13B . . 108.8 ?
H13A C13 H13B . . 107.7 ?
C13 C14 C15 . . 114.8(2) no
C13 C14 H14A . . 108.6 ?
C15 C14 H14A . . 108.6 ?
C13 C14 H14B . . 108.6 ?
C15 C14 H14B . . 108.6 ?
H14A C14 H14B . . 107.5 ?
C16 C15 C14 . . 115.5(2) no
C16 C15 H15A . . 108.4 ?
C14 C15 H15A . . 108.4 ?
C16 C15 H15B . . 108.4 ?
C14 C15 H15B . . 108.4 ?
H15A C15 H15B . . 107.5 ?
C15 C16 H16A . . 109.5 ?
C15 C16 H16B . . 109.5 ?
H16A C16 H16B . . 109.5 ?
C15 C16 H16C . . 109.5 ?
H16A C16 H16C . . 109.5 ?
H16B C16 H16C . . 109.5 ?

loop_
_geom_bond_atom_site_label_1
_geom_bond_atom_site_label_2
_geom_bond_site_symmetry_2
_geom_bond_distance
_geom_bond_publ_flag
O2 C8 . 1.218(2) no
N1 C7 . 1.394(2) no
N1 C8 . 1.423(2) no
N1 C11 . 1.459(2) no
C1 C2 . 1.382(3) ?
C1 C6 . 1.396(3) ?
C1 H1 . 0.93(2) ?
C2 C3 . 1.371(3) ?
C2 H2 . 0.95(2) ?
C3 C4 . 1.378(3) ?
C3 H3 . 0.99(2) ?
C4 C5 . 1.382(3) ?
C4 H4 . 0.93(2) ?
C5 C6 . 1.395(3) ?
C5 H5 . 0.99(2) ?
C6 C7 . 1.458(2) no
C7 C9 . 1.373(2) no
C8 C9 3_566 1.450(2) no
C9 C9 3_566 1.418(4) no
C9 C8 3_566 1.450(2) ?
C11 C12 . 1.520(3) no
C11 H11A . 0.9700 ?
C11 H11B . 0.9700 ?
C12 C13 . 1.511(3) no
C12 H12A . 0.9700 ?
C12 H12B . 0.9700 ?
C13 C14 . 1.508(3) no
C13 H13A . 0.9700 ?
C13 H13B . 0.9700 ?
C14 C15 . 1.509(3) no
C14 H14A . 0.9700 ?
C14 H14B . 0.9700 ?
C15 C16 . 1.473(3) no
C15 H15A . 0.9700 ?
C15 H15B . 0.9700 ?
C16 H16A . 0.9600 ?
C16 H16B . 0.9600 ?
C16 H16C . 0.9600 ?

loop_
_geom_hbond_atom_site_label_D
_geom_hbond_atom_site_label_H
_geom_hbond_atom_site_label_A
_geom_hbond_site_symmetry_A
_geom_hbond_distance_DH
_geom_hbond_distance_HA
_geom_hbond_distance_DA
_geom_hbond_angle_DHA
_geom_hbond_publ_flag
C1 H1 O2 3_566 0.93(2) 2.57(2) 3.226(2) 127.8(17) yes
C3 H3 O2 4_566 0.98(2) 2.43(2) 3.316(3) 149.6(18) yes

loop_
_geom_torsion_atom_site_label_1
_geom_torsion_atom_site_label_2
_geom_torsion_atom_site_label_3
_geom_torsion_atom_site_label_4
_geom_torsion_site_symmetry_1
_geom_torsion_site_symmetry_2
_geom_torsion_site_symmetry_3
_geom_torsion_site_symmetry_4
_geom_torsion
_geom_torsion_publ_flag
C6 C1 C2 C3 . . . . 0.8(3) ?
C1 C2 C3 C4 . . . . 0.3(3) ?
C2 C3 C4 C5 . . . . -0.7(3) ?
C3 C4 C5 C6 . . . . 0.1(3) ?
C4 C5 C6 C1 . . . . 0.9(3) ?
C4 C5 C6 C7 . . . . 176.70(18) ?
C2 C1 C6 C5 . . . . -1.4(3) ?
C2 C1 C6 C7 . . . . -177.34(18) ?
C8 N1 C7 C9 . . . . -0.3(2) ?
C11 N1 C7 C9 . . . . -171.14(17) ?
C8 N1 C7 C6 . . . . -178.23(17) ?
C11 N1 C7 C6 . . . . 10.9(3) ?
C5 C6 C7 C9 . . . . -142.7(2) ?
C1 C6 C7 C9 . . . . 33.0(3) ?
C5 C6 C7 N1 . . . . 34.9(3) ?
C1 C6 C7 N1 . . . . -149.42(17) ?
C7 N1 C8 O2 . . . . -179.45(18) ?
C11 N1 C8 O2 . . . . -7.6(3) ?
C7 N1 C8 C9 . . . 3_566 0.6(2) ?
C11 N1 C8 C9 . . . 3_566 172.40(15) ?
N1 C7 C9 C9 . . . 3_566 -0.2(2) ?
C6 C7 C9 C9 . . . 3_566 177.71(19) ?
N1 C7 C9 C8 . . . 3_566 -179.4(2) ?
C6 C7 C9 C8 . . . 3_566 -1.5(4) ?
C7 N1 C11 C12 . . . . -111.5(2) ?
C8 N1 C11 C12 . . . . 78.2(2) ?
N1 C11 C12 C13 . . . . 177.67(17) ?
C11 C12 C13 C14 . . . . 177.97(19) ?
C12 C13 C14 C15 . . . . 177.7(2) ?
C13 C14 C15 C16 . . . . -177.3(3) ?
